data_7018003
loop_
_publ_author_name
'Jin, Juan'
'Bai, Fu-Quan'
'Jia, Ming-Jun'
'Peng, Yu'
'Yu, Jie-Hui'
'Xu, Ji-Qing'

_publ_section_title
;
 New photoluminescence acylhydrazidate-coordinated complexes.
;
_journal_issue 8
_journal_name_full 'Dalton transactions (Cambridge, England : 2003)'
_journal_page_first 2382
_journal_page_last 2392
_journal_paper_doi 10.1039/c1dt11846c
_journal_volume 41
_journal_year 2012
_chemical_formula_sum 'C56 H36 N12 O12 Pb2'
_chemical_formula_weight 1483.37
_chemical_name_systematic
;
?
;
_space_group_IT_number 2
_symmetry_cell_setting triclinic
_symmetry_space_group_name_Hall '-P 1'
_symmetry_space_group_name_H-M 'P -1'
_atom_sites_solution_hydrogens geom
_atom_sites_solution_primary direct
_atom_sites_solution_secondary difmap
_audit_creation_method SHELXL-97
_cell_angle_alpha 80.5580(10)
_cell_angle_beta 75.7950(10)
_cell_angle_gamma 72.1860(10)
_cell_formula_units_Z 1
_cell_length_a 9.9785(3)
_cell_length_b 11.0668(2)
_cell_length_c 12.5104(3)
_cell_measurement_temperature 293(2)
_cell_volume 1269.13(5)
_computing_cell_refinement 'Bruker SMAR'
_computing_data_collection 'Bruker SMAR'
_computing_data_reduction 'Bruker SMAR'
_computing_structure_refinement 'SHELXL-97 (Sheldrick, 1997)'
_computing_structure_solution 'SHELXS-97 (Sheldrick, 1990)'
_diffrn_ambient_temperature 293(2)
_diffrn_measured_fraction_theta_full 0.993
_diffrn_measured_fraction_theta_max 0.993
_diffrn_measurement_device_type 'Siements SMART CCD'
_diffrn_measurement_method 'Omega scan'
_diffrn_radiation_monochromator graphite
_diffrn_radiation_source 'fine-focus sealed tube'
_diffrn_radiation_type MoK\a
_diffrn_radiation_wavelength 0.71073
_diffrn_reflns_av_R_equivalents 0.0330
_diffrn_reflns_av_sigmaI/netI 0.0312
_diffrn_reflns_limit_h_max 13
_diffrn_reflns_limit_h_min -10
_diffrn_reflns_limit_k_max 14
_diffrn_reflns_limit_k_min -14
_diffrn_reflns_limit_l_max 16
_diffrn_reflns_limit_l_min -16
_diffrn_reflns_number 9337
_diffrn_reflns_theta_full 28.26
_diffrn_reflns_theta_max 28.26
_diffrn_reflns_theta_min 1.69
_diffrn_standards_decay_% none
_diffrn_standards_interval_time none
_diffrn_standards_number none
_exptl_absorpt_coefficient_mu 6.705
_exptl_absorpt_correction_T_max 0.511
_exptl_absorpt_correction_T_min 0.506
_exptl_absorpt_correction_type empirical
_exptl_crystal_colour yellow
_exptl_crystal_density_diffrn 1.941
_exptl_crystal_density_method 'not measured'
_exptl_crystal_description block
_exptl_crystal_F_000 716
_exptl_crystal_size_max 0.1
_exptl_crystal_size_mid 0.1
_exptl_crystal_size_min 0.1
_refine_diff_density_max 1.048
_refine_diff_density_min -1.424
_refine_diff_density_rms 0.132
_refine_ls_extinction_method none
_refine_ls_goodness_of_fit_ref 1.047
_refine_ls_hydrogen_treatment mixed
_refine_ls_matrix_type full
_refine_ls_number_parameters 378
_refine_ls_number_reflns 6255
_refine_ls_number_restraints 0
_refine_ls_restrained_S_all 1.047
_refine_ls_R_factor_all 0.0282
_refine_ls_R_factor_gt 0.0248
_refine_ls_shift/su_max 0.002
_refine_ls_shift/su_mean 0.000
_refine_ls_structure_factor_coef Fsqd
_refine_ls_weighting_details 'calc w=1/[\s^2^(Fo^2^)+(0.0432P)^2^+0.0000P] where P=(Fo^2^+2Fc^2^)/3'
_refine_ls_weighting_scheme calc
_refine_ls_wR_factor_gt 0.0640
_refine_ls_wR_factor_ref 0.0653
_reflns_number_gt 5713
_reflns_number_total 6255
_reflns_threshold_expression >2sigma(I)
_cod_data_source_file c1dt11846c.txt
_cod_data_source_block 4
_cod_original_sg_symbol_H-M P-1
_cod_database_code 7018003

loop_
_symmetry_equiv_pos_as_xyz
'x, y, z'
'-x, -y, -z'

loop_
_atom_site_label
_atom_site_type_symbol
_atom_site_fract_x
_atom_site_fract_y
_atom_site_fract_z
_atom_site_U_iso_or_equiv
_atom_site_adp_type
_atom_site_occupancy
_atom_site_symmetry_multiplicity
_atom_site_calc_flag
_atom_site_refinement_flags
Pb1 Pb 0.940866(12) 0.446370(10) 0.177757(10) 0.02811(5) Uani 1 1 d .
OW1 O 1.0489(4) 0.6494(3) 0.0706(3) 0.0484(7) Uani 1 1 d .
O1 O 0.7299(3) 0.6091(3) 0.2896(2) 0.0443(6) Uani 1 1 d .
O2 O 0.3412(3) 0.6248(3) 0.0542(3) 0.0497(8) Uani 1 1 d .
O3 O 0.1042(3) 0.7095(2) 0.6718(2) 0.0357(5) Uani 1 1 d .
O4 O 0.0894(3) 1.0924(2) 0.8921(2) 0.0414(6) Uani 1 1 d .
O5 O 0.3279(3) 1.0195(2) 0.3785(2) 0.0375(6) Uani 1 1 d .
N1 N 0.6551(3) 0.5295(3) 0.1694(3) 0.0408(7) Uani 1 1 d .
N2 N 0.5514(3) 0.5389(3) 0.1103(3) 0.0416(8) Uani 1 1 d .
H2A H 0.5701 0.4809 0.0665 0.050 Uiso 1 1 calc R
N3 N 0.0462(3) 0.8063(3) 0.8272(2) 0.0336(6) Uani 1 1 d .
N4 N 0.0459(3) 0.9077(3) 0.8797(2) 0.0333(6) Uani 1 1 d .
H4A H 0.0098 0.9058 0.9496 0.040 Uiso 1 1 calc R
N5 N 1.0782(3) 0.4962(3) 0.3063(3) 0.0369(6) Uani 1 1 d .
N6 N 1.2161(4) 0.3177(3) 0.1596(3) 0.0490(8) Uani 1 1 d .
C1 C 0.0988(3) 0.8065(3) 0.7201(3) 0.0272(6) Uani 1 1 d .
C2 C 0.1536(3) 0.9118(3) 0.6577(3) 0.0246(6) Uani 1 1 d .
C3 C 0.2113(3) 0.9114(3) 0.5433(3) 0.0267(6) Uani 1 1 d .
H3B H 0.2112 0.8463 0.5049 0.032 Uiso 1 1 calc R
C4 C 0.2682(3) 1.0093(3) 0.4892(3) 0.0276(6) Uani 1 1 d .
C5 C 0.2679(4) 1.1079(3) 0.5466(3) 0.0348(7) Uani 1 1 d .
H5A H 0.3058 1.1737 0.5088 0.042 Uiso 1 1 calc R
C6 C 0.2122(4) 1.1080(3) 0.6581(3) 0.0317(7) Uani 1 1 d .
H6A H 0.2130 1.1734 0.6959 0.038 Uiso 1 1 calc R
C7 C 0.1542(3) 1.0100(3) 0.7149(3) 0.0257(6) Uani 1 1 d .
C8 C 0.0951(4) 1.0073(3) 0.8341(3) 0.0294(6) Uani 1 1 d .
C9 C 0.4261(4) 0.6278(4) 0.1136(3) 0.0352(7) Uani 1 1 d .
C10 C 0.3961(3) 0.7265(3) 0.1869(3) 0.0311(7) Uani 1 1 d .
C11 C 0.2714(4) 0.8269(4) 0.1916(3) 0.0418(9) Uani 1 1 d .
H11A H 0.2036 0.8290 0.1514 0.050 Uiso 1 1 calc R
C12 C 0.2486(4) 0.9246(4) 0.2571(3) 0.0408(8) Uani 1 1 d .
H12A H 0.1670 0.9939 0.2596 0.049 Uiso 1 1 calc R
C13 C 0.3493(4) 0.9167(3) 0.3184(3) 0.0307(7) Uani 1 1 d .
C14 C 0.4711(4) 0.8179(3) 0.3162(3) 0.0312(6) Uani 1 1 d .
H14A H 0.5361 0.8149 0.3593 0.037 Uiso 1 1 calc R
C15 C 0.4972(3) 0.7209(3) 0.2486(3) 0.0289(6) Uani 1 1 d .
C16 C 0.6323(4) 0.6161(3) 0.2371(3) 0.0343(7) Uani 1 1 d .
C17 C 1.0135(6) 0.5890(4) 0.3727(4) 0.0497(10) Uani 1 1 d .
H17A H 0.9183 0.6338 0.3717 0.060 Uiso 1 1 calc R
C18 C 1.0814(7) 0.6225(5) 0.4438(4) 0.0620(13) Uani 1 1 d .
H18A H 1.0327 0.6889 0.4880 0.074 Uiso 1 1 calc R
C19 C 1.2158(7) 0.5586(6) 0.4474(4) 0.0661(15) Uani 1 1 d .
H19A H 1.2614 0.5789 0.4957 0.079 Uiso 1 1 calc R
C20 C 1.2900(5) 0.4610(5) 0.3796(5) 0.0624(14) Uani 1 1 d .
C21 C 1.4346(7) 0.3880(8) 0.3790(7) 0.090(2) Uani 1 1 d .
H21A H 1.4824 0.4022 0.4288 0.108 Uiso 1 1 calc R
C22 C 1.5011(6) 0.3025(8) 0.3110(7) 0.089(2) Uani 1 1 d .
H22A H 1.5961 0.2579 0.3132 0.107 Uiso 1 1 calc R
C23 C 1.4334(5) 0.2717(5) 0.2292(6) 0.0777(19) Uani 1 1 d .
C24 C 1.5015(6) 0.1852(7) 0.1486(8) 0.102(3) Uani 1 1 d .
H24A H 1.5981 0.1409 0.1438 0.122 Uiso 1 1 calc R
C25 C 1.4294(8) 0.1654(6) 0.0780(7) 0.091(3) Uani 1 1 d .
H25A H 1.4754 0.1073 0.0255 0.110 Uiso 1 1 calc R
C26 C 1.2832(6) 0.2336(5) 0.0848(5) 0.0699(16) Uani 1 1 d .
H26A H 1.2328 0.2199 0.0366 0.084 Uiso 1 1 calc R
C27 C 1.2895(4) 0.3373(4) 0.2297(4) 0.0497(11) Uani 1 1 d .
C28 C 1.2171(4) 0.4323(4) 0.3051(4) 0.0437(9) Uani 1 1 d .
H2W H 1.132(7) 0.624(5) 0.086(5) 0.074(19) Uiso 1 1 d .
H1W H 1.025(7) 0.709(6) 0.092(6) 0.08(2) Uiso 1 1 d .

loop_
_atom_site_aniso_label
_atom_site_aniso_U_11
_atom_site_aniso_U_22
_atom_site_aniso_U_33
_atom_site_aniso_U_23
_atom_site_aniso_U_13
_atom_site_aniso_U_12
Pb1 0.02989(7) 0.02491(7) 0.03114(7) -0.00401(4) -0.00813(5) -0.00786(4)
OW1 0.0513(18) 0.0390(16) 0.0582(19) 0.0010(14) -0.0137(15) -0.0185(14)
O1 0.0406(14) 0.0473(15) 0.0511(17) -0.0206(13) -0.0226(12) -0.0023(11)
O2 0.0350(13) 0.0629(18) 0.0572(18) -0.0378(15) -0.0184(12) 0.0015(12)
O3 0.0532(15) 0.0296(11) 0.0293(12) -0.0100(9) -0.0026(10) -0.0199(10)
O4 0.0612(17) 0.0378(13) 0.0292(13) -0.0162(10) 0.0021(11) -0.0218(12)
O5 0.0535(15) 0.0314(12) 0.0265(12) -0.0105(10) 0.0048(11) -0.0165(11)
N1 0.0311(14) 0.0409(16) 0.055(2) -0.0221(15) -0.0185(14) 0.0005(12)
N2 0.0349(15) 0.0432(17) 0.0517(19) -0.0285(15) -0.0169(14) 0.0003(13)
N3 0.0468(16) 0.0288(13) 0.0289(14) -0.0105(11) -0.0009(12) -0.0175(12)
N4 0.0483(16) 0.0332(14) 0.0205(13) -0.0100(11) 0.0005(11) -0.0163(12)
N5 0.0446(16) 0.0357(15) 0.0371(16) 0.0026(12) -0.0179(13) -0.0166(12)
N6 0.0376(17) 0.0399(17) 0.064(2) -0.0104(16) 0.0021(16) -0.0096(13)
C1 0.0310(15) 0.0242(14) 0.0283(15) -0.0057(12) -0.0057(12) -0.0091(11)
C2 0.0247(13) 0.0237(13) 0.0256(15) -0.0065(11) -0.0048(11) -0.0054(11)
C3 0.0311(15) 0.0231(13) 0.0253(15) -0.0088(11) -0.0029(12) -0.0057(11)
C4 0.0297(15) 0.0258(14) 0.0264(15) -0.0097(12) -0.0004(12) -0.0069(11)
C5 0.0433(19) 0.0300(16) 0.0336(18) -0.0093(13) 0.0011(14) -0.0175(14)
C6 0.0400(17) 0.0266(15) 0.0318(17) -0.0109(13) -0.0022(13) -0.0142(13)
C7 0.0254(14) 0.0277(14) 0.0237(14) -0.0085(11) -0.0012(11) -0.0069(11)
C8 0.0333(15) 0.0285(15) 0.0265(15) -0.0114(12) -0.0049(12) -0.0053(12)
C9 0.0269(15) 0.0423(19) 0.0407(19) -0.0188(15) -0.0094(14) -0.0063(13)
C10 0.0279(15) 0.0368(17) 0.0300(16) -0.0129(13) -0.0051(12) -0.0066(13)
C11 0.0313(17) 0.048(2) 0.048(2) -0.0231(17) -0.0136(15) 0.0006(15)
C12 0.0344(17) 0.0411(19) 0.043(2) -0.0195(16) -0.0059(15) 0.0019(14)
C13 0.0378(17) 0.0322(16) 0.0217(15) -0.0125(12) 0.0046(12) -0.0127(13)
C14 0.0341(16) 0.0385(17) 0.0255(15) -0.0084(13) -0.0057(12) -0.0138(13)
C15 0.0298(15) 0.0319(16) 0.0266(15) -0.0073(12) -0.0059(12) -0.0083(12)
C16 0.0328(16) 0.0367(17) 0.0352(18) -0.0121(14) -0.0097(14) -0.0058(13)
C17 0.074(3) 0.044(2) 0.042(2) -0.0071(18) -0.019(2) -0.025(2)
C18 0.102(4) 0.065(3) 0.043(2) -0.002(2) -0.028(3) -0.048(3)
C19 0.095(4) 0.077(3) 0.053(3) 0.004(3) -0.034(3) -0.053(3)
C20 0.059(3) 0.076(3) 0.067(3) 0.031(3) -0.036(2) -0.042(3)
C21 0.056(3) 0.115(6) 0.110(6) 0.030(5) -0.050(4) -0.036(4)
C22 0.039(3) 0.107(5) 0.119(6) 0.039(5) -0.044(3) -0.021(3)
C23 0.033(2) 0.061(3) 0.117(5) 0.028(3) -0.008(3) -0.005(2)
C24 0.041(3) 0.075(4) 0.148(7) 0.023(4) 0.010(4) 0.002(3)
C25 0.072(4) 0.049(3) 0.116(6) -0.010(3) 0.036(4) -0.006(3)
C26 0.057(3) 0.047(3) 0.090(4) -0.024(3) 0.018(3) -0.012(2)
C27 0.0322(18) 0.044(2) 0.068(3) 0.018(2) -0.0122(18) -0.0151(16)
C28 0.043(2) 0.045(2) 0.049(2) 0.0164(17) -0.0203(17) -0.0236(16)

loop_
_atom_type_symbol
_atom_type_description
_atom_type_scat_dispersion_real
_atom_type_scat_dispersion_imag
_atom_type_scat_source
C C 0.0033 0.0016 'International Tables Vol C Tables 4.2.6.8 and 6.1.1.4'
H H 0.0000 0.0000 'International Tables Vol C Tables 4.2.6.8 and 6.1.1.4'
N N 0.0061 0.0033 'International Tables Vol C Tables 4.2.6.8 and 6.1.1.4'
O O 0.0106 0.0060 'International Tables Vol C Tables 4.2.6.8 and 6.1.1.4'
Pb Pb -3.3944 10.1111 'International Tables Vol C Tables 4.2.6.8 and 6.1.1.4'

loop_
_geom_angle_atom_site_label_1
_geom_angle_atom_site_label_2
_geom_angle_atom_site_label_3
_geom_angle
_geom_angle_site_symmetry_1
_geom_angle_site_symmetry_3
O3 Pb1 N5 82.23(9) 2_666 .
O3 Pb1 O1 86.57(9) 2_666 .
N5 Pb1 O1 81.35(9) . .
O3 Pb1 N6 85.86(10) 2_666 .
N5 Pb1 N6 63.02(12) . .
O1 Pb1 N6 144.25(10) . .
O3 Pb1 N1 91.00(10) 2_666 .
N5 Pb1 N1 130.72(10) . .
O1 Pb1 N1 49.45(8) . .
N6 Pb1 N1 165.36(11) . .
O3 Pb1 N3 50.78(8) 2_666 2_666
N5 Pb1 N3 117.88(9) . 2_666
O1 Pb1 N3 124.96(9) . 2_666
N6 Pb1 N3 74.09(10) . 2_666
N1 Pb1 N3 92.87(9) . 2_666
O3 Pb1 OW1 154.92(10) 2_666 .
N5 Pb1 OW1 72.73(10) . .
O1 Pb1 OW1 88.17(11) . .
N6 Pb1 OW1 84.18(11) . .
N1 Pb1 OW1 104.03(11) . .
N3 Pb1 OW1 145.36(10) 2_666 .
O3 Pb1 C1 25.00(8) 2_666 2_666
N5 Pb1 C1 102.21(9) . 2_666
O1 Pb1 C1 104.24(9) . 2_666
N6 Pb1 C1 81.87(10) . 2_666
N1 Pb1 C1 89.25(10) . 2_666
N3 Pb1 C1 26.08(9) 2_666 2_666
OW1 Pb1 C1 165.94(10) . 2_666
O3 Pb1 C16 91.77(10) 2_666 .
N5 Pb1 C16 105.69(10) . .
O1 Pb1 C16 24.42(8) . .
N6 Pb1 C16 168.67(11) . .
N1 Pb1 C16 25.41(9) . .
N3 Pb1 C16 112.74(9) 2_666 .
OW1 Pb1 C16 93.50(11) . .
C1 Pb1 C16 100.52(9) 2_666 .
O3 Pb1 Pb1 150.21(5) 2_666 2_765
N5 Pb1 Pb1 118.15(7) . 2_765
O1 Pb1 Pb1 116.34(7) . 2_765
N6 Pb1 Pb1 85.17(9) . 2_765
N1 Pb1 Pb1 90.59(8) . 2_765
N3 Pb1 Pb1 99.43(6) 2_666 2_765
OW1 Pb1 Pb1 51.26(7) . 2_765
C1 Pb1 Pb1 125.32(6) 2_666 2_765
C16 Pb1 Pb1 102.06(7) . 2_765
Pb1 OW1 H2W 100(4) . .
Pb1 OW1 H1W 122(6) . .
H2W OW1 H1W 99(6) . .
C16 O1 Pb1 98.9(2) . .
C1 O3 Pb1 103.8(2) . 2_666
C4 O5 C13 118.1(3) . .
C16 N1 N2 118.9(3) . .
C16 N1 Pb1 91.1(2) . .
N2 N1 Pb1 146.9(2) . .
C9 N2 N1 127.2(3) . .
C9 N2 H2A 116.4 . .
N1 N2 H2A 116.4 . .
C1 N3 N4 118.1(3) . .
C1 N3 Pb1 85.91(18) . 2_666
N4 N3 Pb1 152.9(2) . 2_666
C8 N4 N3 127.4(3) . .
C8 N4 H4A 116.3 . .
N3 N4 H4A 116.3 . .
C17 N5 C28 119.0(4) . .
C17 N5 Pb1 120.0(3) . .
C28 N5 Pb1 120.9(3) . .
C26 N6 C27 119.4(4) . .
C26 N6 Pb1 122.2(4) . .
C27 N6 Pb1 118.4(3) . .
O3 C1 N3 118.2(3) . .
O3 C1 C2 121.0(3) . .
N3 C1 C2 120.8(3) . .
O3 C1 Pb1 51.19(16) . 2_666
N3 C1 Pb1 68.01(17) . 2_666
C2 C1 Pb1 165.8(2) . 2_666
C7 C2 C3 120.3(3) . .
C7 C2 C1 118.8(3) . .
C3 C2 C1 120.9(3) . .
C4 C3 C2 118.8(3) . .
C4 C3 H3B 120.6 . .
C2 C3 H3B 120.6 . .
O5 C4 C3 124.4(3) . .
O5 C4 C5 114.8(3) . .
C3 C4 C5 120.8(3) . .
C6 C5 C4 120.4(3) . .
C6 C5 H5A 119.8 . .
C4 C5 H5A 119.8 . .
C5 C6 C7 119.9(3) . .
C5 C6 H6A 120.0 . .
C7 C6 H6A 120.0 . .
C6 C7 C2 119.8(3) . .
C6 C7 C8 121.0(3) . .
C2 C7 C8 119.2(3) . .
O4 C8 N4 120.8(3) . .
O4 C8 C7 123.6(3) . .
N4 C8 C7 115.6(3) . .
O2 C9 N2 120.4(3) . .
O2 C9 C10 123.5(3) . .
N2 C9 C10 116.0(3) . .
C11 C10 C15 120.9(3) . .
C11 C10 C9 120.2(3) . .
C15 C10 C9 118.9(3) . .
C10 C11 C12 119.4(3) . .
C10 C11 H11A 120.3 . .
C12 C11 H11A 120.3 . .
C13 C12 C11 118.8(3) . .
C13 C12 H12A 120.6 . .
C11 C12 H12A 120.6 . .
C14 C13 C12 122.6(3) . .
C14 C13 O5 119.7(3) . .
C12 C13 O5 117.6(3) . .
C13 C14 C15 119.2(3) . .
C13 C14 H14A 120.4 . .
C15 C14 H14A 120.4 . .
C10 C15 C14 119.0(3) . .
C10 C15 C16 119.4(3) . .
C14 C15 C16 121.5(3) . .
O1 C16 N1 118.8(3) . .
O1 C16 C15 121.6(3) . .
N1 C16 C15 119.6(3) . .
O1 C16 Pb1 56.67(18) . .
N1 C16 Pb1 63.51(18) . .
C15 C16 Pb1 166.6(3) . .
N5 C17 C18 123.3(5) . .
N5 C17 H17A 118.3 . .
C18 C17 H17A 118.3 . .
C19 C18 C17 119.0(5) . .
C19 C18 H18A 120.5 . .
C17 C18 H18A 120.5 . .
C18 C19 C20 120.6(4) . .
C18 C19 H19A 119.7 . .
C20 C19 H19A 119.7 . .
C19 C20 C21 123.8(6) . .
C19 C20 C28 118.5(5) . .
C21 C20 C28 117.7(6) . .
C22 C21 C20 121.6(6) . .
C22 C21 H21A 119.2 . .
C20 C21 H21A 119.2 . .
C21 C22 C23 123.2(5) . .
C21 C22 H22A 118.4 . .
C23 C22 H22A 118.4 . .
C27 C23 C24 116.3(7) . .
C27 C23 C22 117.4(6) . .
C24 C23 C22 126.3(6) . .
C25 C24 C23 121.2(5) . .
C25 C24 H24A 119.4 . .
C23 C24 H24A 119.4 . .
C24 C25 C26 119.2(6) . .
C24 C25 H25A 120.4 . .
C26 C25 H25A 120.4 . .
N6 C26 C25 120.9(7) . .
N6 C26 H26A 119.5 . .
C25 C26 H26A 119.5 . .
N6 C27 C23 122.9(5) . .
N6 C27 C28 118.2(3) . .
C23 C27 C28 118.8(5) . .
N5 C28 C27 119.4(4) . .
N5 C28 C20 119.4(4) . .
C27 C28 C20 121.2(4) . .

loop_
_geom_bond_atom_site_label_1
_geom_bond_atom_site_label_2
_geom_bond_distance
_geom_bond_site_symmetry_2
Pb1 O3 2.391(2) 2_666
Pb1 N5 2.569(3) .
Pb1 O1 2.587(3) .
Pb1 N6 2.652(3) .
Pb1 N1 2.738(3) .
Pb1 N3 2.770(3) 2_666
Pb1 OW1 2.791(3) .
Pb1 C1 2.980(3) 2_666
Pb1 C16 3.059(3) .
Pb1 Pb1 4.3740(3) 2_765
OW1 H2W 0.85(6) .
OW1 H1W 0.70(6) .
O1 C16 1.280(4) .
O2 C9 1.267(4) .
O3 C1 1.297(4) .
O3 Pb1 2.391(2) 2_666
O4 C8 1.260(4) .
O5 C4 1.367(4) .
O5 C13 1.400(4) .
N1 C16 1.313(4) .
N1 N2 1.383(4) .
N2 C9 1.330(5) .
N2 H2A 0.8600 .
N3 C1 1.314(4) .
N3 N4 1.389(4) .
N3 Pb1 2.770(3) 2_666
N4 C8 1.330(4) .
N4 H4A 0.8600 .
N5 C17 1.332(6) .
N5 C28 1.347(5) .
N6 C26 1.336(6) .
N6 C27 1.351(6) .
C1 C2 1.465(4) .
C1 Pb1 2.980(3) 2_666
C2 C7 1.398(4) .
C2 C3 1.405(4) .
C3 C4 1.379(4) .
C3 H3B 0.9300 .
C4 C5 1.401(4) .
C5 C6 1.368(5) .
C5 H5A 0.9300 .
C6 C7 1.395(4) .
C6 H6A 0.9300 .
C7 C8 1.463(4) .
C9 C10 1.455(5) .
C10 C11 1.388(5) .
C10 C15 1.395(4) .
C11 C12 1.393(5) .
C11 H11A 0.9300 .
C12 C13 1.381(5) .
C12 H12A 0.9300 .
C13 C14 1.362(5) .
C14 C15 1.398(4) .
C14 H14A 0.9300 .
C15 C16 1.478(5) .
C17 C18 1.395(6) .
C17 H17A 0.9300 .
C18 C19 1.318(8) .
C18 H18A 0.9300 .
C19 C20 1.392(8) .
C19 H19A 0.9300 .
C20 C21 1.420(8) .
C20 C28 1.439(6) .
C21 C22 1.289(10) .
C21 H21A 0.9300 .
C22 C23 1.488(11) .
C22 H22A 0.9300 .
C23 C27 1.396(6) .
C23 C24 1.407(11) .
C24 C25 1.348(12) .
C24 H24A 0.9300 .
C25 C26 1.412(9) .
C25 H25A 0.9300 .
C26 H26A 0.9300 .
C27 C28 1.430(7) .

loop_
_geom_hbond_atom_site_label_D
_geom_hbond_atom_site_label_H
_geom_hbond_atom_site_label_A
_geom_hbond_distance_DH
_geom_hbond_distance_HA
_geom_hbond_distance_DA
_geom_hbond_angle_DHA
_geom_hbond_site_symmetry_A
N2 H2A O2 0.86 1.93 2.760(4) 162.2 2_665
N4 H4A O4 0.86 1.98 2.843(4) 175.3 2_577
